data_2228132
loop_
_publ_author_name
'Shen, Fwu Ming'
'Lush, Shie Fu'

_publ_section_title
;
 4-Aminobenzoic acid--4,4'-(propane-1,3-diyl)dipyridine (1/1)
;
_journal_coeditor_code XU5045
_journal_issue 11
_journal_name_full 'Acta Crystallographica Section E'
_journal_page_first o2748
_journal_paper_doi 10.1107/S1600536810039528
_journal_volume 66
_journal_year 2010
_chemical_formula_iupac 'C13 H14 N2, C7 H7 N O2'
_chemical_formula_moiety 'C13 H14 N2, C7 H7 N O2'
_chemical_formula_sum 'C20 H21 N3 O2'
_chemical_formula_weight 335.40
_chemical_name_systematic
;
4-Aminobenzoic acid--4,4'-(propane-1,3-diyl)dipyridine (1/1)
;
_space_group_IT_number 14
_symmetry_cell_setting monoclinic
_symmetry_space_group_name_Hall '-P 2ybc'
_symmetry_space_group_name_H-M 'P 1 21/c 1'
_atom_sites_solution_hydrogens geom
_atom_sites_solution_primary direct
_atom_sites_solution_secondary difmap
_audit_creation_method SHELXL-97
_cell_angle_alpha 90.00
_cell_angle_beta 99.436(2)
_cell_angle_gamma 90.00
_cell_formula_units_Z 4
_cell_length_a 7.6417(6)
_cell_length_b 11.1708(9)
_cell_length_c 20.8775(18)
_cell_measurement_reflns_used 2559
_cell_measurement_temperature 297(2)
_cell_measurement_theta_max 25.53
_cell_measurement_theta_min 2.69
_cell_volume 1758.1(2)
_computing_cell_refinement 'SAINT (Bruker, 1999)'
_computing_data_collection 'SMART (Bruker, 2000)'
_computing_data_reduction 'SAINT (Bruker, 1999)'
_computing_molecular_graphics 'ORTEP-3 (Farrugia, 1997)'
_computing_publication_material 'PLATON (Spek, 2009)'
_computing_structure_refinement 'SHELXTL (Sheldrick, 2008)'
_computing_structure_solution 'SHELXTL (Sheldrick, 2008)'
_diffrn_ambient_temperature 297(2)
_diffrn_measured_fraction_theta_full 0.999
_diffrn_measured_fraction_theta_max 0.999
_diffrn_measurement_device_type 'Bruker SMART 1000 CCD'
_diffrn_measurement_method '\f and \w scans'
_diffrn_radiation_monochromator graphite
_diffrn_radiation_source 'fine-focus sealed tube'
_diffrn_radiation_type MoK\a
_diffrn_radiation_wavelength 0.71073
_diffrn_reflns_av_R_equivalents 0.0341
_diffrn_reflns_av_sigmaI/netI 0.0361
_diffrn_reflns_limit_h_max 9
_diffrn_reflns_limit_h_min -9
_diffrn_reflns_limit_k_max 13
_diffrn_reflns_limit_k_min -12
_diffrn_reflns_limit_l_max 25
_diffrn_reflns_limit_l_min -21
_diffrn_reflns_number 9816
_diffrn_reflns_theta_full 26.03
_diffrn_reflns_theta_max 26.03
_diffrn_reflns_theta_min 1.98
_diffrn_standards_number 0
_exptl_absorpt_coefficient_mu 0.083
_exptl_absorpt_correction_type none
_exptl_crystal_colour colorless
_exptl_crystal_density_diffrn 1.267
_exptl_crystal_density_method 'not measured'
_exptl_crystal_description block
_exptl_crystal_F_000 712
_exptl_crystal_size_max 0.60
_exptl_crystal_size_mid 0.20
_exptl_crystal_size_min 0.17
_refine_diff_density_max 0.136
_refine_diff_density_min -0.180
_refine_ls_extinction_method none
_refine_ls_goodness_of_fit_ref 1.015
_refine_ls_hydrogen_treatment mixed
_refine_ls_matrix_type full
_refine_ls_number_parameters 238
_refine_ls_number_reflns 3470
_refine_ls_number_restraints 3
_refine_ls_restrained_S_all 1.014
_refine_ls_R_factor_all 0.0842
_refine_ls_R_factor_gt 0.0443
_refine_ls_shift/su_max 0.000
_refine_ls_shift/su_mean 0.000
_refine_ls_structure_factor_coef Fsqd
_refine_ls_weighting_details 'calc w=1/[\s^2^(Fo^2^)+(0.0618P)^2^+0.1063P] where P=(Fo^2^+2Fc^2^)/3'
_refine_ls_weighting_scheme calc
_refine_ls_wR_factor_gt 0.1106
_refine_ls_wR_factor_ref 0.1309
_reflns_number_gt 2055
_reflns_number_total 3470
_reflns_threshold_expression >2sigma(I)
_cod_data_source_file xu5045.cif
_cod_data_source_block I
_cod_original_sg_symbol_H-M 'P 21/c'
_cod_database_code 2228132
_cod_database_fobs_code 2228132

loop_
_symmetry_equiv_pos_as_xyz
'x, y, z'
'-x, y+1/2, -z+1/2'
'-x, -y, -z'
'x, -y-1/2, z-1/2'

loop_
_atom_site_type_symbol
_atom_site_label
_atom_site_fract_x
_atom_site_fract_y
_atom_site_fract_z
_atom_site_U_iso_or_equiv
_atom_site_adp_type
_atom_site_calc_flag
_atom_site_refinement_flags
_atom_site_occupancy
_atom_site_disorder_assembly
_atom_site_disorder_group
O O1 0.2978(2) 0.32540(12) 0.38052(6) 0.0690(4) Uani d . 1 . .
O O2 0.3140(2) 0.13738(12) 0.41752(7) 0.0628(4) Uani d D 1 . .
N N1 -0.0339(3) 0.04320(17) 0.12447(8) 0.0627(5) Uani d D 1 . .
C C1 0.1876(2) 0.24074(15) 0.25210(9) 0.0464(5) Uani d . 1 . .
H H1 0.2285 0.3192 0.2564 0.056 Uiso calc R 1 . .
C C2 0.1117(2) 0.19990(15) 0.19194(9) 0.0470(5) Uani d . 1 . .
H H2 0.1027 0.2507 0.1563 0.056 Uiso calc R 1 . .
C C3 0.0479(2) 0.08273(15) 0.18373(8) 0.0449(4) Uani d . 1 . .
C C4 0.0743(2) 0.00735(15) 0.23811(9) 0.0490(5) Uani d . 1 . .
H H4 0.0405 -0.0726 0.2334 0.059 Uiso calc R 1 . .
C C5 0.1492(2) 0.04932(15) 0.29817(8) 0.0450(4) Uani d . 1 . .
H H5 0.1630 -0.0021 0.3337 0.054 Uiso calc R 1 . .
C C6 0.2049(2) 0.16768(15) 0.30680(8) 0.0422(4) Uani d . 1 . .
C C7 0.2759(3) 0.21774(17) 0.37126(9) 0.0497(5) Uani d . 1 . .
N N2 0.4334(2) 0.23425(14) 0.53122(8) 0.0576(4) Uani d . 1 . .
N N3 0.8995(3) 0.22955(18) 1.01679(8) 0.0715(5) Uani d . 1 . .
C C8 0.4148(3) 0.35141(18) 0.53916(10) 0.0701(6) Uani d . 1 . .
H H8 0.3645 0.3966 0.5034 0.084 Uiso calc R 1 . .
C C9 0.4660(3) 0.40938(18) 0.59730(9) 0.0643(6) Uani d . 1 . .
H H9 0.4518 0.4918 0.5999 0.077 Uiso calc R 1 . .
C C10 0.5383(2) 0.34557(15) 0.65190(8) 0.0433(4) Uani d . 1 . .
C C11 0.5601(3) 0.22429(16) 0.64341(9) 0.0556(5) Uani d . 1 . .
H H11 0.6105 0.1771 0.6783 0.067 Uiso calc R 1 . .
C C12 0.5072(3) 0.17298(18) 0.58325(9) 0.0599(6) Uani d . 1 . .
H H12 0.5241 0.0911 0.5789 0.072 Uiso calc R 1 . .
C C13 0.5864(2) 0.40875(15) 0.71617(8) 0.0480(5) Uani d . 1 . .
H H13A 0.4796 0.4454 0.7268 0.058 Uiso calc R 1 . .
H H13B 0.6680 0.4730 0.7107 0.058 Uiso calc R 1 . .
C C14 0.6693(2) 0.33409(16) 0.77385(8) 0.0467(5) Uani d . 1 . .
H H14A 0.7819 0.3024 0.7659 0.056 Uiso calc R 1 . .
H H14B 0.5922 0.2670 0.7791 0.056 Uiso calc R 1 . .
C C15 0.6987(3) 0.40804(16) 0.83572(8) 0.0506(5) Uani d . 1 . .
H H15A 0.7788 0.4730 0.8299 0.061 Uiso calc R 1 . .
H H15B 0.5862 0.4436 0.8410 0.061 Uiso calc R 1 . .
C C16 0.7721(2) 0.34403(17) 0.89766(9) 0.0482(5) Uani d . 1 . .
C C17 0.7995(3) 0.22242(19) 0.90228(10) 0.0707(6) Uani d . 1 . .
H H17 0.7763 0.1750 0.8653 0.085 Uiso calc R 1 . .
C C18 0.8616(3) 0.1705(2) 0.96176(11) 0.0794(7) Uani d . 1 . .
H H18 0.8776 0.0879 0.9630 0.095 Uiso calc R 1 . .
C C19 0.8731(3) 0.3476(2) 1.01235(10) 0.0758(7) Uani d . 1 . .
H H19 0.8981 0.3926 1.0502 0.091 Uiso calc R 1 . .
C C20 0.8115(3) 0.4068(2) 0.95554(10) 0.0671(6) Uani d . 1 . .
H H20 0.7961 0.4894 0.9559 0.080 Uiso calc R 1 . .
H H1A -0.062(3) 0.0975(14) 0.0954(8) 0.081(8) Uiso d D 1 . .
H H1B -0.094(2) -0.0219(10) 0.1227(10) 0.078(8) Uiso d D 1 . .
H H2A 0.350(3) 0.167(2) 0.4531(6) 0.103(9) Uiso d D 1 . .

loop_
_atom_site_aniso_label
_atom_site_aniso_U_11
_atom_site_aniso_U_22
_atom_site_aniso_U_33
_atom_site_aniso_U_12
_atom_site_aniso_U_13
_atom_site_aniso_U_23
O1 0.0985(12) 0.0443(8) 0.0564(9) -0.0035(8) -0.0104(8) -0.0094(7)
O2 0.0919(11) 0.0506(8) 0.0408(8) 0.0001(7) -0.0047(7) -0.0014(7)
N1 0.0825(14) 0.0561(11) 0.0444(10) -0.0045(11) -0.0043(9) -0.0057(10)
C1 0.0511(11) 0.0361(9) 0.0506(11) -0.0010(8) 0.0043(9) -0.0006(8)
C2 0.0559(12) 0.0445(10) 0.0398(10) 0.0029(9) 0.0052(9) 0.0050(8)
C3 0.0484(11) 0.0443(10) 0.0411(10) 0.0031(8) 0.0046(8) -0.0053(8)
C4 0.0589(12) 0.0366(9) 0.0509(11) -0.0040(9) 0.0068(9) -0.0032(8)
C5 0.0511(11) 0.0414(10) 0.0418(10) 0.0007(8) 0.0052(8) 0.0043(8)
C6 0.0434(10) 0.0399(9) 0.0414(10) 0.0032(8) 0.0016(8) -0.0026(8)
C7 0.0536(12) 0.0464(11) 0.0469(11) 0.0037(9) 0.0012(9) -0.0016(9)
N2 0.0750(12) 0.0542(10) 0.0403(9) -0.0031(9) -0.0007(8) -0.0030(8)
N3 0.0816(13) 0.0886(14) 0.0413(10) 0.0064(11) 0.0011(9) 0.0041(10)
C8 0.1005(18) 0.0587(13) 0.0430(12) 0.0066(12) -0.0118(11) 0.0034(10)
C9 0.0930(17) 0.0475(11) 0.0469(12) 0.0052(11) -0.0046(11) 0.0028(10)
C10 0.0459(11) 0.0444(10) 0.0388(10) -0.0034(8) 0.0047(8) -0.0008(8)
C11 0.0769(14) 0.0484(11) 0.0390(11) 0.0047(10) 0.0019(10) 0.0027(9)
C12 0.0829(15) 0.0472(11) 0.0473(12) -0.0006(11) 0.0038(11) -0.0031(9)
C13 0.0558(12) 0.0454(10) 0.0414(10) -0.0013(9) 0.0042(9) -0.0026(9)
C14 0.0506(11) 0.0498(10) 0.0390(10) 0.0000(9) 0.0050(8) -0.0014(8)
C15 0.0573(12) 0.0524(11) 0.0411(10) -0.0008(9) 0.0052(9) -0.0024(9)
C16 0.0488(11) 0.0576(12) 0.0380(10) -0.0023(9) 0.0062(8) -0.0029(9)
C17 0.1055(18) 0.0632(13) 0.0407(12) 0.0134(13) 0.0039(11) -0.0054(10)
C18 0.115(2) 0.0710(14) 0.0498(14) 0.0199(14) 0.0069(13) 0.0050(12)
C19 0.0960(19) 0.0853(17) 0.0408(13) -0.0093(14) -0.0048(12) -0.0106(12)
C20 0.0840(16) 0.0632(13) 0.0495(13) -0.0069(12) -0.0026(11) -0.0086(11)

loop_
_atom_type_symbol
_atom_type_description
_atom_type_scat_dispersion_real
_atom_type_scat_dispersion_imag
_atom_type_scat_source
C C 0.0033 0.0016 'International Tables Vol C Tables 4.2.6.8 and 6.1.1.4'
H H 0.0000 0.0000 'International Tables Vol C Tables 4.2.6.8 and 6.1.1.4'
N N 0.0061 0.0033 'International Tables Vol C Tables 4.2.6.8 and 6.1.1.4'
O O 0.0106 0.0060 'International Tables Vol C Tables 4.2.6.8 and 6.1.1.4'

loop_
_geom_angle_atom_site_label_1
_geom_angle_atom_site_label_2
_geom_angle_atom_site_label_3
_geom_angle_site_symmetry_1
_geom_angle_site_symmetry_3
_geom_angle
_geom_angle_publ_flag
C7 O2 H2A . . 112.9(18) ?
C3 N1 H1A . . 115.9(15) ?
C3 N1 H1B . . 118.4(15) ?
H1A N1 H1B . . 120(2) ?
C2 C1 C6 . . 121.66(16) ?
C2 C1 H1 . . 119.2 ?
C6 C1 H1 . . 119.2 ?
C1 C2 C3 . . 120.68(17) ?
C1 C2 H2 . . 119.7 ?
C3 C2 H2 . . 119.7 ?
N1 C3 C2 . . 120.86(17) ?
N1 C3 C4 . . 121.59(17) ?
C2 C3 C4 . . 117.54(16) ?
C5 C4 C3 . . 121.20(16) ?
C5 C4 H4 . . 119.4 ?
C3 C4 H4 . . 119.4 ?
C4 C5 C6 . . 121.04(16) ?
C4 C5 H5 . . 119.5 ?
C6 C5 H5 . . 119.5 ?
C5 C6 C1 . . 117.71(16) ?
C5 C6 C7 . . 122.47(16) ?
C1 C6 C7 . . 119.81(16) ?
O1 C7 O2 . . 123.08(17) ?
O1 C7 C6 . . 122.41(17) ?
O2 C7 C6 . . 114.51(16) ?
C12 N2 C8 . . 116.41(17) ?
C18 N3 C19 . . 115.21(19) ?
N2 C8 C9 . . 123.57(19) ?
N2 C8 H8 . . 118.2 ?
C9 C8 H8 . . 118.2 ?
C8 C9 C10 . . 120.21(18) ?
C8 C9 H9 . . 119.9 ?
C10 C9 H9 . . 119.9 ?
C11 C10 C9 . . 116.17(17) ?
C11 C10 C13 . . 123.86(17) ?
C9 C10 C13 . . 119.96(16) ?
C12 C11 C10 . . 120.10(18) ?
C12 C11 H11 . . 120.0 ?
C10 C11 H11 . . 120.0 ?
N2 C12 C11 . . 123.50(18) ?
N2 C12 H12 . . 118.2 ?
C11 C12 H12 . . 118.2 ?
C10 C13 C14 . . 117.31(15) ?
C10 C13 H13A . . 108.0 ?
C14 C13 H13A . . 108.0 ?
C10 C13 H13B . . 108.0 ?
C14 C13 H13B . . 108.0 ?
H13A C13 H13B . . 107.2 ?
C13 C14 C15 . . 111.15(15) ?
C13 C14 H14A . . 109.4 ?
C15 C14 H14A . . 109.4 ?
C13 C14 H14B . . 109.4 ?
C15 C14 H14B . . 109.4 ?
H14A C14 H14B . . 108.0 ?
C16 C15 C14 . . 117.08(16) ?
C16 C15 H15A . . 108.0 ?
C14 C15 H15A . . 108.0 ?
C16 C15 H15B . . 108.0 ?
C14 C15 H15B . . 108.0 ?
H15A C15 H15B . . 107.3 ?
C17 C16 C20 . . 115.43(19) ?
C17 C16 C15 . . 124.14(17) ?
C20 C16 C15 . . 120.40(18) ?
C16 C17 C18 . . 120.2(2) ?
C16 C17 H17 . . 119.9 ?
C18 C17 H17 . . 119.9 ?
N3 C18 C17 . . 124.6(2) ?
N3 C18 H18 . . 117.7 ?
C17 C18 H18 . . 117.7 ?
N3 C19 C20 . . 124.3(2) ?
N3 C19 H19 . . 117.9 ?
C20 C19 H19 . . 117.9 ?
C19 C20 C16 . . 120.3(2) ?
C19 C20 H20 . . 119.9 ?
C16 C20 H20 . . 119.9 ?

loop_
_geom_bond_atom_site_label_1
_geom_bond_atom_site_label_2
_geom_bond_site_symmetry_2
_geom_bond_distance
_geom_bond_publ_flag
O1 C7 . 1.225(2) ?
O2 C7 . 1.316(2) ?
O2 H2A . 0.819(15) ?
N1 C3 . 1.365(2) ?
N1 H1A . 0.860(16) ?
N1 H1B . 0.858(13) ?
C1 C2 . 1.372(2) ?
C1 C6 . 1.392(2) ?
C1 H1 . 0.9300 ?
C2 C3 . 1.398(2) ?
C2 H2 . 0.9300 ?
C3 C4 . 1.401(2) ?
C4 C5 . 1.373(2) ?
C4 H4 . 0.9300 ?
C5 C6 . 1.392(2) ?
C5 H5 . 0.9300 ?
C6 C7 . 1.476(2) ?
N2 C12 . 1.329(2) ?
N2 C8 . 1.330(2) ?
N3 C18 . 1.316(3) ?
N3 C19 . 1.335(3) ?
C8 C9 . 1.375(3) ?
C8 H8 . 0.9300 ?
C9 C10 . 1.381(2) ?
C9 H9 . 0.9300 ?
C10 C11 . 1.380(2) ?
C10 C13 . 1.507(2) ?
C11 C12 . 1.379(3) ?
C11 H11 . 0.9300 ?
C12 H12 . 0.9300 ?
C13 C14 . 1.515(2) ?
C13 H13A . 0.9700 ?
C13 H13B . 0.9700 ?
C14 C15 . 1.519(2) ?
C14 H14A . 0.9700 ?
C14 H14B . 0.9700 ?
C15 C16 . 1.503(2) ?
C15 H15A . 0.9700 ?
C15 H15B . 0.9700 ?
C16 C17 . 1.376(3) ?
C16 C20 . 1.387(3) ?
C17 C18 . 1.382(3) ?
C17 H17 . 0.9300 ?
C18 H18 . 0.9300 ?
C19 C20 . 1.373(3) ?
C19 H19 . 0.9300 ?
C20 H20 . 0.9300 ?

loop_
_geom_hbond_atom_site_label_D
_geom_hbond_atom_site_label_H
_geom_hbond_atom_site_label_A
_geom_hbond_site_symmetry_A
_geom_hbond_distance_DH
_geom_hbond_distance_HA
_geom_hbond_distance_DA
_geom_hbond_angle_DHA
O2 H2A N2 . 0.819(15) 1.814(15) 2.632(2) 179(3)
N1 H1A N3 1_454 0.860(16) 2.190(16) 3.045(3) 172(2)
N1 H1B O1 2_545 0.858(13) 2.303(14) 3.151(3) 169.7(13)
C13 H13A Cg3 4_566 0.97 2.87 3.6606(17) 139
C14 H14A Cg3 4_666 0.97 2.88 3.6902(17) 142

loop_
_cod_related_entry_id
_cod_related_entry_database
_cod_related_entry_code
1 ChemSpider 30656321
